data_4033396
loop_
_publ_author_name
'Zhao, Meng-Yao'
'Wang, De-Xian'
'Wang, Mei-Xiang'

_publ_section_title
;
 Synthesis, Structure, and Properties of Corona[6]arenes and Their
 Assembly with Anions in the Crystalline State.
;
_journal_issue 3
_journal_name_full 'The Journal of organic chemistry'
_journal_page_first 1502
_journal_page_last 1509
_journal_paper_doi 10.1021/acs.joc.7b03136
_journal_volume 83
_journal_year 2018
_chemical_formula_moiety '2(B F4), C32 H22 N10 O6, 2(C8 H20 N)'
_chemical_formula_sum 'C48 H62 B2 F8 N12 O6'
_chemical_formula_weight 1076.71
_space_group_crystal_system triclinic
_space_group_IT_number 2
_space_group_name_Hall '-P 1'
_space_group_name_H-M_alt 'P -1'
_symmetry_space_group_name_Hall '-P 1'
_symmetry_space_group_name_H-M 'P -1'
_atom_sites_solution_hydrogens geom
_atom_sites_solution_primary dual
_audit_creation_date 2017-08-07
_audit_creation_method
;
Olex2 1.2
(compiled 2017.07.20 svn.r3457 for OlexSys, GUI svn.r5370)
;
_audit_update_record
;
????
;
_cell_angle_alpha 114.14(3)
_cell_angle_beta 95.19(3)
_cell_angle_gamma 99.31(3)
_cell_formula_units_Z 1
_cell_length_a 10.748(2)
_cell_length_b 10.876(2)
_cell_length_c 12.884(3)
_cell_measurement_reflns_used 4565
_cell_measurement_temperature 173(2)
_cell_measurement_theta_max 27.4802
_cell_measurement_theta_min 1.9497
_cell_volume 1335.6(6)
_computing_cell_refinement 'CrystalClear (Rigaku Inc., 2007)'
_computing_data_collection 'CrystalClear (Rigaku Inc., 2007)'
_computing_data_reduction 'CrystalClear (Rigaku Inc., 2007)'
_computing_molecular_graphics 'Olex2 (Dolomanov et al., 2009)'
_computing_publication_material 'CIFTAB (Sheldrick, 2013)'
_computing_structure_refinement 'ShelXL (Sheldrick, 2015)'
_computing_structure_solution 'ShelXT (Sheldrick, 2015)'
_diffrn_ambient_temperature 173(2)
_diffrn_measured_fraction_theta_full 0.994
_diffrn_measured_fraction_theta_max 0.989
_diffrn_measurement_device_type 'MM007-HF CCD(Saturn 724+)'
_diffrn_measurement_method '\w scans at fixed \c = 45\%'
_diffrn_radiation_monochromator Confocal
_diffrn_radiation_type MoK\a
_diffrn_radiation_wavelength 0.71073
_diffrn_reflns_av_R_equivalents 0.0303
_diffrn_reflns_av_unetI/netI 0.0278
_diffrn_reflns_Laue_measured_fraction_full 0.994
_diffrn_reflns_Laue_measured_fraction_max 0.989
_diffrn_reflns_limit_h_max 13
_diffrn_reflns_limit_h_min -13
_diffrn_reflns_limit_k_max 14
_diffrn_reflns_limit_k_min -14
_diffrn_reflns_limit_l_max 16
_diffrn_reflns_limit_l_min -16
_diffrn_reflns_number 18205
_diffrn_reflns_point_group_measured_fraction_full 0.994
_diffrn_reflns_point_group_measured_fraction_max 0.989
_diffrn_reflns_theta_full 25.242
_diffrn_reflns_theta_max 27.496
_diffrn_reflns_theta_min 1.759
_diffrn_source 'Rotating Anode'
_exptl_absorpt_coefficient_mu 0.108
_exptl_absorpt_correction_T_max 1.0000
_exptl_absorpt_correction_T_min 0.8796
_exptl_absorpt_correction_type multi-scan
_exptl_absorpt_process_details 'CrystalClear (Rigaku Inc., 2007)'
_exptl_crystal_colour Red
_exptl_crystal_density_diffrn 1.339
_exptl_crystal_description Plate
_exptl_crystal_F_000 564
_exptl_crystal_size_max 0.311
_exptl_crystal_size_mid 0.251
_exptl_crystal_size_min 0.062
_refine_diff_density_max 0.343
_refine_diff_density_min -0.255
_refine_diff_density_rms 0.038
_refine_ls_extinction_method none
_refine_ls_goodness_of_fit_ref 1.079
_refine_ls_hydrogen_treatment constr
_refine_ls_matrix_type full
_refine_ls_number_parameters 348
_refine_ls_number_reflns 6072
_refine_ls_number_restraints 0
_refine_ls_restrained_S_all 1.079
_refine_ls_R_factor_all 0.0554
_refine_ls_R_factor_gt 0.0501
_refine_ls_shift/su_max 0.000
_refine_ls_shift/su_mean 0.000
_refine_ls_structure_factor_coef Fsqd
_refine_ls_weighting_details 'w=1/[\s^2^(Fo^2^)+(0.0502P)^2^+0.4929P] where P=(Fo^2^+2Fc^2^)/3'
_refine_ls_weighting_scheme calc
_refine_ls_wR_factor_gt 0.1173
_refine_ls_wR_factor_ref 0.1214
_reflns_Friedel_coverage 0.000
_reflns_number_gt 5567
_reflns_number_total 6072
_reflns_threshold_expression 'I > 2\s(I)'
_cod_data_source_file jo7b03136_si_010.cif
_cod_data_source_block mx6158a
_cod_depositor_comments 'Adding full bibliography for 4033391--4033399.cif.'
_cod_database_code 4033396
_shelx_shelxl_version_number 2016/6
_shelx_space_group_comment
;
The symmetry employed for this shelxl refinement is uniquely defined
by the following loop, which should always be used as a source of
symmetry information in preference to the above space-group names.
They are only intended as comments.
;
_olex2_refinement_description
;
1. Fixed Uiso
 At 1.2 times of:
  All C(H) groups, All C(H,H) groups
 At 1.5 times of:
  All C(H,H,H) groups
2.a Secondary CH2 refined with riding coordinates:
 C17(H17A,H17B), C19(H19A,H19B), C21(H21A,H21B), C23(H23A,H23B)
2.b Aromatic/amide H refined with riding coordinates:
 C1(H1), C2(H2), C4(H4), C5(H5), C10(H10), C11(H11), C13(H13), C14(H14)
2.c Idealised Me refined as rotating group:
 C16(H16A,H16B,H16C), C18(H18A,H18B,H18C), C20(H20A,H20B,H20C), C22(H22A,H22B,
 H22C), C24(H24A,H24B,H24C)
;
_olex2_submission_special_instructions 'No special instructions were received'

loop_
_space_group_symop_operation_xyz
'x, y, z'
'-x, -y, -z'

loop_
_atom_site_label
_atom_site_type_symbol
_atom_site_fract_x
_atom_site_fract_y
_atom_site_fract_z
_atom_site_U_iso_or_equiv
_atom_site_adp_type
_atom_site_occupancy
_atom_site_site_symmetry_order
_atom_site_calc_flag
_atom_site_refinement_flags_posn
F1 F 0.21958(9) 0.59875(12) 0.30258(11) 0.0567(3) Uani 1 1 d .
F2 F 0.06808(12) 0.72207(11) 0.30585(11) 0.0604(3) Uani 1 1 d .
F3 F 0.04314(11) 0.56352(11) 0.37906(9) 0.0529(3) Uani 1 1 d .
F4 F 0.02691(10) 0.49454(11) 0.18692(8) 0.0498(3) Uani 1 1 d .
B1 B 0.08962(17) 0.59516(18) 0.29356(15) 0.0327(4) Uani 1 1 d .
O1 O 0.47844(10) 0.73722(10) 0.20508(8) 0.0312(2) Uani 1 1 d .
O2 O 0.31477(11) 0.94310(11) 0.59499(9) 0.0352(3) Uani 1 1 d .
O3 O 0.13679(11) 0.83339(11) 0.98445(9) 0.0370(3) Uani 1 1 d .
N1 N 0.37771(12) 0.88705(12) 0.32337(10) 0.0282(3) Uani 1 1 d .
N2 N 0.33449(11) 0.93792(12) 0.42157(10) 0.0282(3) Uani 1 1 d .
N3 N 0.43893(11) 0.79994(12) 0.48798(10) 0.0284(3) Uani 1 1 d .
N4 N 0.48279(11) 0.74836(12) 0.38885(10) 0.0276(3) Uani 1 1 d .
N5 N 0.27087(12) 0.69895(12) 0.89993(10) 0.0272(3) Uani 1 1 d .
C1 C 0.47057(14) 0.49513(16) 0.13936(13) 0.0328(3) Uani 1 1 d .
H1 H 0.381868 0.478194 0.132303 0.039 Uiso 1 1 calc R
C2 C 0.53433(14) 0.38794(15) 0.11009(13) 0.0325(3) Uani 1 1 d .
H2 H 0.488021 0.297530 0.082556 0.039 Uiso 1 1 calc R
C3 C 0.66698(13) 0.41431(14) 0.12150(11) 0.0258(3) Uani 1 1 d .
C4 C 0.73682(14) 0.54828(15) 0.16036(13) 0.0311(3) Uani 1 1 d .
H4 H 0.825523 0.565880 0.167478 0.037 Uiso 1 1 calc R
C5 C 0.67324(14) 0.65617(15) 0.18863(13) 0.0319(3) Uani 1 1 d .
H5 H 0.718639 0.746510 0.213591 0.038 Uiso 1 1 calc R
C6 C 0.54218(14) 0.62739(14) 0.17916(11) 0.0270(3) Uani 1 1 d .
C7 C 0.44401(13) 0.78915(14) 0.30964(11) 0.0247(3) Uani 1 1 d .
C8 C 0.36267(13) 0.88636(14) 0.49689(12) 0.0261(3) Uani 1 1 d .
C9 C 0.30987(14) 0.87602(15) 0.66837(12) 0.0286(3) Uani 1 1 d .
C10 C 0.24345(14) 0.74159(16) 0.62787(12) 0.0320(3) Uani 1 1 d .
H10 H 0.207889 0.690424 0.550130 0.038 Uiso 1 1 calc R
C11 C 0.23068(14) 0.68405(15) 0.70562(12) 0.0302(3) Uani 1 1 d .
H11 H 0.186141 0.593312 0.680222 0.036 Uiso 1 1 calc R
C12 C 0.28428(13) 0.76176(14) 0.82111(12) 0.0262(3) Uani 1 1 d .
C13 C 0.35006(15) 0.89675(15) 0.86012(12) 0.0319(3) Uani 1 1 d .
H13 H 0.385103 0.948442 0.937928 0.038 Uiso 1 1 calc R
C14 C 0.36385(15) 0.95534(15) 0.78286(13) 0.0335(3) Uani 1 1 d .
H14 H 0.408475 1.045980 0.807886 0.040 Uiso 1 1 calc R
C15 C 0.19011(14) 0.74034(14) 0.97863(11) 0.0283(3) Uani 1 1 d .
C16 C 0.17205(16) 0.66901(16) 1.05567(12) 0.0340(3) Uani 1 1 d .
H16A H 0.157518 0.732771 1.128873 0.051 Uiso 1 1 calc GR
H16B H 0.247401 0.636025 1.067047 0.051 Uiso 1 1 calc GR
H16C H 0.099663 0.592491 1.020486 0.051 Uiso 1 1 calc GR
N6 N 0.16354(13) 0.18225(13) 0.30779(11) 0.0371(3) Uani 1 1 d .
C17 C 0.1140(2) 0.2511(2) 0.41911(15) 0.0576(6) Uani 1 1 d .
H17A H 0.021352 0.233316 0.401690 0.069 Uiso 1 1 calc R
H17B H 0.146087 0.350109 0.450186 0.069 Uiso 1 1 calc R
C18 C 0.1507(3) 0.2042(3) 0.51108(17) 0.0813(9) Uani 1 1 d .
H18A H 0.121602 0.105882 0.480714 0.122 Uiso 1 1 calc GR
H18B H 0.111792 0.248548 0.576864 0.122 Uiso 1 1 calc GR
H18C H 0.242146 0.228393 0.533927 0.122 Uiso 1 1 calc GR
C19 C 0.11393(15) 0.02682(16) 0.25317(13) 0.0357(3) Uani 1 1 d .
H19A H 0.146628 -0.012669 0.181638 0.043 Uiso 1 1 calc R
H19B H 0.148797 -0.009015 0.304402 0.043 Uiso 1 1 calc R
C20 C -0.03004(19) -0.0225(2) 0.2272(2) 0.0603(5) Uani 1 1 d .
H20A H -0.066411 0.014338 0.178367 0.090 Uiso 1 1 calc GR
H20B H -0.063287 0.008351 0.298079 0.090 Uiso 1 1 calc GR
H20C H -0.051841 -0.121556 0.188636 0.090 Uiso 1 1 calc GR
C21 C 0.30859(16) 0.20664(18) 0.33019(16) 0.0442(4) Uani 1 1 d .
H21A H 0.332941 0.164063 0.379726 0.053 Uiso 1 1 calc R
H21B H 0.336491 0.159863 0.257265 0.053 Uiso 1 1 calc R
C22 C 0.3800(2) 0.3564(2) 0.3854(2) 0.0739(7) Uani 1 1 d .
H22A H 0.355564 0.400717 0.338258 0.111 Uiso 1 1 calc GR
H22B H 0.470459 0.360883 0.392090 0.111 Uiso 1 1 calc GR
H22C H 0.359130 0.402370 0.460741 0.111 Uiso 1 1 calc GR
C23 C 0.11862(19) 0.24405(19) 0.22808(16) 0.0479(4) Uani 1 1 d .
H23A H 0.025754 0.223092 0.213554 0.057 Uiso 1 1 calc R
H23B H 0.147319 0.343666 0.268038 0.057 Uiso 1 1 calc R
C24 C 0.1639(2) 0.1952(2) 0.11413(18) 0.0551(5) Uani 1 1 d .
H24A H 0.127559 0.236090 0.068623 0.083 Uiso 1 1 calc GR
H24B H 0.137425 0.096486 0.073964 0.083 Uiso 1 1 calc GR
H24C H 0.255553 0.221786 0.126857 0.083 Uiso 1 1 calc GR

loop_
_atom_site_aniso_label
_atom_site_aniso_U_11
_atom_site_aniso_U_22
_atom_site_aniso_U_33
_atom_site_aniso_U_23
_atom_site_aniso_U_13
_atom_site_aniso_U_12
F1 0.0291(5) 0.0597(7) 0.0786(8) 0.0315(6) 0.0006(5) 0.0025(5)
F2 0.0773(8) 0.0416(6) 0.0771(8) 0.0311(6) 0.0374(7) 0.0245(6)
F3 0.0643(7) 0.0531(6) 0.0409(6) 0.0238(5) 0.0114(5) 0.0002(5)
F4 0.0483(6) 0.0535(6) 0.0373(5) 0.0140(5) -0.0052(4) 0.0059(5)
B1 0.0329(9) 0.0320(8) 0.0333(8) 0.0148(7) 0.0056(7) 0.0052(7)
O1 0.0410(6) 0.0319(5) 0.0301(5) 0.0174(4) 0.0129(4) 0.0185(4)
O2 0.0512(7) 0.0364(6) 0.0325(5) 0.0213(5) 0.0188(5) 0.0240(5)
O3 0.0449(6) 0.0376(6) 0.0344(6) 0.0149(5) 0.0144(5) 0.0220(5)
N1 0.0321(6) 0.0268(6) 0.0305(6) 0.0152(5) 0.0077(5) 0.0107(5)
N2 0.0318(6) 0.0277(6) 0.0305(6) 0.0155(5) 0.0079(5) 0.0111(5)
N3 0.0296(6) 0.0312(6) 0.0283(6) 0.0149(5) 0.0057(5) 0.0111(5)
N4 0.0280(6) 0.0306(6) 0.0284(6) 0.0149(5) 0.0065(5) 0.0107(5)
N5 0.0329(6) 0.0274(6) 0.0267(6) 0.0140(5) 0.0104(5) 0.0119(5)
C1 0.0264(7) 0.0340(8) 0.0431(8) 0.0201(6) 0.0096(6) 0.0089(6)
C2 0.0306(8) 0.0262(7) 0.0406(8) 0.0148(6) 0.0071(6) 0.0048(6)
C3 0.0298(7) 0.0275(7) 0.0242(6) 0.0126(5) 0.0085(5) 0.0107(5)
C4 0.0258(7) 0.0306(7) 0.0371(8) 0.0141(6) 0.0066(6) 0.0072(6)
C5 0.0328(8) 0.0250(7) 0.0363(8) 0.0123(6) 0.0050(6) 0.0047(6)
C6 0.0340(7) 0.0286(7) 0.0253(6) 0.0144(5) 0.0100(5) 0.0144(6)
C7 0.0248(6) 0.0236(6) 0.0276(6) 0.0126(5) 0.0055(5) 0.0056(5)
C8 0.0280(7) 0.0250(6) 0.0280(7) 0.0131(5) 0.0061(5) 0.0075(5)
C9 0.0323(7) 0.0332(7) 0.0298(7) 0.0183(6) 0.0125(6) 0.0156(6)
C10 0.0339(8) 0.0359(8) 0.0252(7) 0.0119(6) 0.0041(6) 0.0091(6)
C11 0.0319(7) 0.0269(7) 0.0298(7) 0.0108(6) 0.0057(6) 0.0046(6)
C12 0.0283(7) 0.0285(7) 0.0267(6) 0.0139(5) 0.0087(5) 0.0119(5)
C13 0.0384(8) 0.0281(7) 0.0265(7) 0.0104(6) 0.0024(6) 0.0054(6)
C14 0.0416(8) 0.0254(7) 0.0343(7) 0.0142(6) 0.0076(6) 0.0054(6)
C15 0.0311(7) 0.0294(7) 0.0224(6) 0.0088(5) 0.0047(5) 0.0078(6)
C16 0.0404(8) 0.0390(8) 0.0252(7) 0.0145(6) 0.0103(6) 0.0113(7)
N6 0.0404(7) 0.0349(7) 0.0323(6) 0.0074(5) -0.0015(5) 0.0215(6)
C17 0.0637(12) 0.0658(13) 0.0347(9) 0.0035(8) 0.0030(8) 0.0442(10)
C18 0.0913(18) 0.128(2) 0.0360(10) 0.0253(12) 0.0212(11) 0.0752(17)
C19 0.0369(8) 0.0362(8) 0.0339(8) 0.0120(6) 0.0081(6) 0.0152(6)
C20 0.0401(10) 0.0667(13) 0.0652(13) 0.0217(11) 0.0043(9) 0.0093(9)
C21 0.0372(9) 0.0405(9) 0.0526(10) 0.0191(8) -0.0065(7) 0.0128(7)
C22 0.0644(14) 0.0474(12) 0.0949(18) 0.0294(12) -0.0280(13) -0.0013(10)
C23 0.0516(10) 0.0416(9) 0.0501(10) 0.0186(8) -0.0084(8) 0.0220(8)
C24 0.0540(11) 0.0632(12) 0.0600(12) 0.0397(10) 0.0001(9) 0.0142(9)

loop_
_atom_type_symbol
_atom_type_description
_atom_type_scat_dispersion_real
_atom_type_scat_dispersion_imag
_atom_type_scat_source
C C 0.0033 0.0016 'International Tables Vol C Tables 4.2.6.8 and 6.1.1.4'
H H 0.0000 0.0000 'International Tables Vol C Tables 4.2.6.8 and 6.1.1.4'
B B 0.0013 0.0007 'International Tables Vol C Tables 4.2.6.8 and 6.1.1.4'
F F 0.0171 0.0103 'International Tables Vol C Tables 4.2.6.8 and 6.1.1.4'
N N 0.0061 0.0033 'International Tables Vol C Tables 4.2.6.8 and 6.1.1.4'
O O 0.0106 0.0060 'International Tables Vol C Tables 4.2.6.8 and 6.1.1.4'

loop_
_geom_angle_atom_site_label_1
_geom_angle_atom_site_label_2
_geom_angle_atom_site_label_3
_geom_angle
_geom_angle_site_symmetry_1
_geom_angle_site_symmetry_3
F1 B1 F3 109.34(14) . .
F2 B1 F1 109.76(14) . .
F2 B1 F3 109.90(14) . .
F4 B1 F1 109.51(14) . .
F4 B1 F2 109.43(14) . .
F4 B1 F3 108.89(13) . .
C7 O1 C6 117.39(10) . .
C8 O2 C9 118.34(11) . .
N2 N1 C7 116.47(11) . .
N1 N2 C8 116.35(11) . .
C8 N3 N4 116.60(12) . .
C7 N4 N3 116.11(12) . .
C3 N5 C12 115.13(11) 2_666 .
C15 N5 C3 125.82(11) . 2_666
C15 N5 C12 118.61(11) . .
C2 C1 H1 121.0 . .
C6 C1 H1 121.0 . .
C6 C1 C2 118.08(14) . .
C1 C2 H2 119.7 . .
C1 C2 C3 120.56(14) . .
C3 C2 H2 119.7 . .
C2 C3 N5 118.26(12) . 2_666
C4 C3 N5 121.34(13) . 2_666
C4 C3 C2 120.25(13) . .
C3 C4 H4 120.3 . .
C3 C4 C5 119.46(13) . .
C5 C4 H4 120.3 . .
C4 C5 H5 120.5 . .
C6 C5 C4 119.03(14) . .
C6 C5 H5 120.5 . .
C1 C6 O1 118.81(13) . .
C1 C6 C5 122.60(13) . .
C5 C6 O1 118.49(13) . .
N1 C7 O1 112.85(11) . .
N4 C7 O1 120.17(12) . .
N4 C7 N1 126.84(13) . .
N2 C8 O2 112.86(12) . .
N3 C8 O2 119.95(12) . .
N3 C8 N2 126.86(13) . .
C10 C9 O2 120.44(13) . .
C10 C9 C14 122.55(13) . .
C14 C9 O2 116.73(13) . .
C9 C10 H10 120.8 . .
C9 C10 C11 118.48(13) . .
C11 C10 H10 120.8 . .
C10 C11 H11 120.0 . .
C12 C11 C10 119.99(13) . .
C12 C11 H11 120.0 . .
C11 C12 N5 118.89(13) . .
C13 C12 N5 120.48(12) . .
C13 C12 C11 120.63(13) . .
C12 C13 H13 120.1 . .
C12 C13 C14 119.86(13) . .
C14 C13 H13 120.1 . .
C9 C14 C13 118.48(14) . .
C9 C14 H14 120.8 . .
C13 C14 H14 120.8 . .
O3 C15 N5 119.88(13) . .
O3 C15 C16 122.19(13) . .
N5 C15 C16 117.93(12) . .
C15 C16 H16A 109.5 . .
C15 C16 H16B 109.5 . .
C15 C16 H16C 109.5 . .
H16A C16 H16B 109.5 . .
H16A C16 H16C 109.5 . .
H16B C16 H16C 109.5 . .
C17 N6 C19 111.18(15) . .
C17 N6 C21 110.80(14) . .
C17 N6 C23 106.71(13) . .
C19 N6 C21 106.23(12) . .
C19 N6 C23 110.96(12) . .
C21 N6 C23 111.03(14) . .
N6 C17 H17A 108.6 . .
N6 C17 H17B 108.6 . .
N6 C17 C18 114.68(15) . .
H17A C17 H17B 107.6 . .
C18 C17 H17A 108.6 . .
C18 C17 H17B 108.6 . .
C17 C18 H18A 109.5 . .
C17 C18 H18B 109.5 . .
C17 C18 H18C 109.5 . .
H18A C18 H18B 109.5 . .
H18A C18 H18C 109.5 . .
H18B C18 H18C 109.5 . .
N6 C19 H19A 108.3 . .
N6 C19 H19B 108.3 . .
H19A C19 H19B 107.4 . .
C20 C19 N6 115.76(14) . .
C20 C19 H19A 108.3 . .
C20 C19 H19B 108.3 . .
C19 C20 H20A 109.5 . .
C19 C20 H20B 109.5 . .
C19 C20 H20C 109.5 . .
H20A C20 H20B 109.5 . .
H20A C20 H20C 109.5 . .
H20B C20 H20C 109.5 . .
N6 C21 H21A 108.3 . .
N6 C21 H21B 108.3 . .
H21A C21 H21B 107.4 . .
C22 C21 N6 115.76(15) . .
C22 C21 H21A 108.3 . .
C22 C21 H21B 108.3 . .
C21 C22 H22A 109.5 . .
C21 C22 H22B 109.5 . .
C21 C22 H22C 109.5 . .
H22A C22 H22B 109.5 . .
H22A C22 H22C 109.5 . .
H22B C22 H22C 109.5 . .
N6 C23 H23A 108.4 . .
N6 C23 H23B 108.4 . .
H23A C23 H23B 107.5 . .
C24 C23 N6 115.49(14) . .
C24 C23 H23A 108.4 . .
C24 C23 H23B 108.4 . .
C23 C24 H24A 109.5 . .
C23 C24 H24B 109.5 . .
C23 C24 H24C 109.5 . .
H24A C24 H24B 109.5 . .
H24A C24 H24C 109.5 . .
H24B C24 H24C 109.5 . .

loop_
_geom_bond_atom_site_label_1
_geom_bond_atom_site_label_2
_geom_bond_distance
_geom_bond_site_symmetry_2
F1 B1 1.384(2) .
F2 B1 1.384(2) .
F3 B1 1.391(2) .
F4 B1 1.380(2) .
O1 C6 1.4099(16) .
O1 C7 1.3439(17) .
O2 C8 1.3512(17) .
O2 C9 1.4104(16) .
O3 C15 1.2213(17) .
N1 N2 1.3189(17) .
N1 C7 1.3367(18) .
N2 C8 1.3397(17) .
N3 N4 1.3328(17) .
N3 C8 1.3216(18) .
N4 C7 1.3286(17) .
N5 C3 1.4358(17) 2_666
N5 C12 1.4424(17) .
N5 C15 1.3771(18) .
C1 H1 0.9300 .
C1 C2 1.384(2) .
C1 C6 1.375(2) .
C2 H2 0.9300 .
C2 C3 1.390(2) .
C3 C4 1.385(2) .
C4 H4 0.9300 .
C4 C5 1.390(2) .
C5 H5 0.9300 .
C5 C6 1.376(2) .
C9 C10 1.375(2) .
C9 C14 1.378(2) .
C10 H10 0.9300 .
C10 C11 1.387(2) .
C11 H11 0.9300 .
C11 C12 1.385(2) .
C12 C13 1.380(2) .
C13 H13 0.9300 .
C13 C14 1.391(2) .
C14 H14 0.9300 .
C15 C16 1.497(2) .
C16 H16A 0.9600 .
C16 H16B 0.9600 .
C16 H16C 0.9600 .
N6 C17 1.513(2) .
N6 C19 1.518(2) .
N6 C21 1.519(2) .
N6 C23 1.523(2) .
C17 H17A 0.9700 .
C17 H17B 0.9700 .
C17 C18 1.515(3) .
C18 H18A 0.9600 .
C18 H18B 0.9600 .
C18 H18C 0.9600 .
C19 H19A 0.9700 .
C19 H19B 0.9700 .
C19 C20 1.512(2) .
C20 H20A 0.9600 .
C20 H20B 0.9600 .
C20 H20C 0.9600 .
C21 H21A 0.9700 .
C21 H21B 0.9700 .
C21 C22 1.515(3) .
C22 H22A 0.9600 .
C22 H22B 0.9600 .
C22 H22C 0.9600 .
C23 H23A 0.9700 .
C23 H23B 0.9700 .
C23 C24 1.500(3) .
C24 H24A 0.9600 .
C24 H24B 0.9600 .
C24 H24C 0.9600 .
